data_4513703
loop_
_publ_author_name
'Thangavelu, Sonia G.'
'Cahill, Christopher L.'

_publ_section_title
;
 A Family of Uranyl Coordination Polymers Containing O-Donor
 Dicarboxylates and Trispyridyltriazine Guests
;
_journal_issue 1
_journal_name_full 'Crystal Growth &amp; Design'
_journal_page_first 42
_journal_paper_doi 10.1021/acs.cgd.5b00778
_journal_volume 16
_journal_year 2016
_chemical_formula_moiety 'C44 H28 N12 O8 U'
_chemical_formula_sum 'C44 H28 N12 O8 U'
_chemical_formula_weight 1090.81
_space_group_crystal_system triclinic
_space_group_IT_number 2
_space_group_name_Hall '-P 1'
_space_group_name_H-M_alt 'P -1'
_symmetry_cell_setting triclinic
_symmetry_Int_Tables_number 2
_symmetry_space_group_name_Hall '-P 1'
_symmetry_space_group_name_H-M 'P -1'
_atom_sites_solution_hydrogens geom
_audit_creation_method SHELXL-2013
_cell_angle_alpha 93.3450(10)
_cell_angle_beta 94.8040(10)
_cell_angle_gamma 91.2850(10)
_cell_formula_units_Z 1
_cell_length_a 7.4226(7)
_cell_length_b 8.8963(9)
_cell_length_c 14.8043(15)
_cell_measurement_reflns_used 5234
_cell_measurement_temperature 100(2)
_cell_measurement_theta_max 30.114
_cell_measurement_theta_min 2.294
_cell_volume 972.12(17)
_computing_cell_refinement 'SAINT, Bruker-AXS'
_computing_data_collection 'APEX, Bruker-AXS'
_computing_data_reduction 'SHELXS-2013 (Sheldrick, 2013)'
_computing_molecular_graphics 'SHELXL-2013 (Sheldrick, 2013)'
_computing_publication_material 'WINGX (Farrugia, 2013)'
_computing_structure_refinement 'SHELXL-2013 (Sheldrick, 2013)'
_computing_structure_solution 'SHELXL-2013 (Sheldrick, 2013)'
_diffrn_ambient_temperature 100(2)
_diffrn_measured_fraction_theta_full 1.000
_diffrn_measured_fraction_theta_max 0.911
_diffrn_measurement_device_type 'Bruker APEX CCD'
_diffrn_measurement_method 'omega and phi scans'
_diffrn_radiation_type MoK\a
_diffrn_radiation_wavelength 0.71073
_diffrn_reflns_av_R_equivalents 0.0239
_diffrn_reflns_av_unetI/netI 0.0263
_diffrn_reflns_laue_measured_fraction_full 1.000
_diffrn_reflns_laue_measured_fraction_max 0.911
_diffrn_reflns_limit_h_max 10
_diffrn_reflns_limit_h_min -10
_diffrn_reflns_limit_k_max 12
_diffrn_reflns_limit_k_min -12
_diffrn_reflns_limit_l_max 20
_diffrn_reflns_limit_l_min -20
_diffrn_reflns_number 14003
_diffrn_reflns_point_group_measured_fraction_full 1.000
_diffrn_reflns_point_group_measured_fraction_max 0.911
_diffrn_reflns_theta_full 25.500
_diffrn_reflns_theta_max 30.114
_diffrn_reflns_theta_min 2.294
_diffrn_source 'fine-focus sealed tube'
_diffrn_source_type 'Bruker APEX CCD'
_exptl_absorpt_coefficient_mu 4.250
_exptl_absorpt_correction_T_max 0.568
_exptl_absorpt_correction_T_min 0.382
_exptl_absorpt_correction_type multi-scan
_exptl_absorpt_process_details 'SADABS, G. Sheldrick (1999)'
_exptl_crystal_colour yellow
_exptl_crystal_density_diffrn 1.863
_exptl_crystal_density_method 'not measured'
_exptl_crystal_description block
_exptl_crystal_F_000 532
_exptl_crystal_size_max 0.164
_exptl_crystal_size_mid 0.115
_exptl_crystal_size_min 0.088
_refine_diff_density_max 0.909
_refine_diff_density_min -1.340
_refine_diff_density_rms 0.100
_refine_ls_extinction_method none
_refine_ls_goodness_of_fit_ref 1.110
_refine_ls_hydrogen_treatment constr
_refine_ls_matrix_type full
_refine_ls_number_parameters 295
_refine_ls_number_reflns 5234
_refine_ls_number_restraints 0
_refine_ls_restrained_S_all 1.110
_refine_ls_R_factor_all 0.0168
_refine_ls_R_factor_gt 0.0168
_refine_ls_shift/su_max 0.000
_refine_ls_shift/su_mean 0.000
_refine_ls_structure_factor_coef Fsqd
_refine_ls_weighting_details 'w=1/[\s^2^(Fo^2^)+(0.0214P)^2^+0.6803P] where P=(Fo^2^+2Fc^2^)/3'
_refine_ls_weighting_scheme calc
_refine_ls_wR_factor_gt 0.0444
_refine_ls_wR_factor_ref 0.0444
_reflns_Friedel_coverage 0.000
_reflns_number_gt 5234
_reflns_number_total 5234
_reflns_threshold_expression 'I > 2\s(I)'
_cod_data_source_file cg5b00778_si_002.cif
_cod_data_source_block compound2
_cod_depositor_comments 'Adding full bibliography for 4513702--4513705.cif.'
_cod_database_code 4513703
_shelx_space_group_comment
;
The symmetry employed for this shelxl refinement is uniquely defined
by the following loop, which should always be used as a source of
symmetry information in preference to the above space-group names.
They are only intended as comments.
;
_shelx_estimated_absorpt_t_min 0.542
_shelx_estimated_absorpt_t_max 0.706
_shelxl_version_number 2013-4

loop_
_space_group_symop_operation_xyz
'x, y, z'
'-x, -y, -z'

loop_
_atom_site_label
_atom_site_type_symbol
_atom_site_fract_x
_atom_site_fract_y
_atom_site_fract_z
_atom_site_U_iso_or_equiv
_atom_site_adp_type
_atom_site_occupancy
_atom_site_site_symmetry_order
_atom_site_calc_flag
_atom_site_refinement_flags_posn
_atom_site_refinement_flags_adp
_atom_site_refinement_flags_occupancy
U1 U 0.5000 0.0000 0.5000 0.00670(3) Uani 1 2 d S . P
O1 O 0.31134(19) 0.09609(16) 0.53807(10) 0.0131(3) Uani 1 1 d . . .
O2 O 0.43046(19) 0.03581(16) 0.34082(9) 0.0120(3) Uani 1 1 d . . .
O4 O 0.7359(2) 0.18165(17) 0.57424(10) 0.0152(3) Uani 1 1 d . . .
O3 O 0.58847(19) 0.25935(16) 0.45168(9) 0.0125(3) Uani 1 1 d . . .
C1 C 0.7206(2) 0.2726(2) 0.51174(12) 0.0096(3) Uani 1 1 d . . .
C2 C 0.8647(2) 0.3917(2) 0.50650(12) 0.0093(3) Uani 1 1 d . . .
C3 C 1.0396(3) 0.3687(2) 0.54413(13) 0.0123(3) Uani 1 1 d . . .
H3 H 1.0662 0.2794 0.5742 0.015 Uiso 1 1 calc R U .
C4 C 0.8250(3) 0.5228(2) 0.46263(13) 0.0126(3) Uani 1 1 d . . .
H4 H 0.7054 0.5381 0.4373 0.015 Uiso 1 1 calc R U .
C13 C 0.5517(3) -0.3447(2) 0.08261(13) 0.0119(3) Uani 1 1 d . . .
H13 H 0.5241 -0.3552 0.0187 0.014 Uiso 1 1 calc R U .
N3 N 0.3198(2) -0.12867(18) 0.00204(11) 0.0105(3) Uani 1 1 d . . .
N4 N 0.3617(2) 0.02200(18) 0.14095(11) 0.0100(3) Uani 1 1 d . . .
N2 N 0.1951(2) 0.11558(19) 0.01298(11) 0.0104(3) Uani 1 1 d . . .
C19 C 0.1534(3) 0.3904(2) 0.11212(13) 0.0130(4) Uani 1 1 d . . .
H19 H 0.1080 0.3809 0.0501 0.016 Uiso 1 1 calc R U .
C8 C 0.2245(3) -0.1462(2) -0.18646(13) 0.0127(3) Uani 1 1 d . . .
H8 H 0.3056 -0.2174 -0.1619 0.015 Uiso 1 1 calc R U .
C14 C 0.6557(3) -0.4505(2) 0.12720(14) 0.0145(4) Uani 1 1 d . . .
H14 H 0.7011 -0.5342 0.0942 0.017 Uiso 1 1 calc R U .
C15 C 0.6919(3) -0.4314(2) 0.22060(14) 0.0152(4) Uani 1 1 d . . .
H15 H 0.7621 -0.5018 0.2530 0.018 Uiso 1 1 calc R U .
C16 C 0.6228(3) -0.3064(2) 0.26589(14) 0.0144(4) Uani 1 1 d . . .
H16 H 0.6474 -0.2938 0.3299 0.017 Uiso 1 1 calc R U .
N5 N 0.5239(2) -0.20379(18) 0.22393(11) 0.0115(3) Uani 1 1 d . . .
C12 C 0.4888(2) -0.2235(2) 0.13328(12) 0.0097(3) Uani 1 1 d . . .
C11 C 0.3822(2) -0.1039(2) 0.08937(12) 0.0093(3) Uani 1 1 d . . .
C17 C 0.2658(2) 0.1270(2) 0.09923(12) 0.0091(3) Uani 1 1 d . . .
C18 C 0.2393(2) 0.2709(2) 0.15304(12) 0.0099(3) Uani 1 1 d . . .
N6 N 0.3041(2) 0.27764(19) 0.24100(11) 0.0129(3) Uani 1 1 d . . .
C22 C 0.2836(3) 0.4055(2) 0.29034(14) 0.0153(4) Uani 1 1 d . . .
H22 H 0.3274 0.4111 0.3526 0.018 Uiso 1 1 calc R U .
C21 C 0.2010(3) 0.5314(2) 0.25504(14) 0.0154(4) Uani 1 1 d . . .
H21 H 0.1897 0.6205 0.2925 0.018 Uiso 1 1 calc R U .
C20 C 0.1355(3) 0.5237(2) 0.16410(14) 0.0142(4) Uani 1 1 d . . .
H20 H 0.0797 0.6079 0.1380 0.017 Uiso 1 1 calc R U .
C10 C 0.2273(2) -0.0138(2) -0.03283(12) 0.0100(3) Uani 1 1 d . . .
C9 C 0.1621(2) -0.0304(2) -0.13130(12) 0.0102(3) Uani 1 1 d . . .
N1 N 0.0462(2) 0.0740(2) -0.16176(11) 0.0132(3) Uani 1 1 d . . .
C5 C -0.0108(3) 0.0605(2) -0.25039(14) 0.0155(4) Uani 1 1 d . . .
H5 H -0.0944 0.1313 -0.2731 0.019 Uiso 1 1 calc R U .
C6 C 0.0447(3) -0.0507(2) -0.31089(13) 0.0161(4) Uani 1 1 d . . .
H6 H 0.0008 -0.0550 -0.3732 0.019 Uiso 1 1 calc R U .
C7 C 0.1659(3) -0.1556(2) -0.27837(13) 0.0153(4) Uani 1 1 d . . .
H7 H 0.2079 -0.2322 -0.3181 0.018 Uiso 1 1 calc R U .

loop_
_atom_site_aniso_label
_atom_site_aniso_U_11
_atom_site_aniso_U_22
_atom_site_aniso_U_33
_atom_site_aniso_U_23
_atom_site_aniso_U_13
_atom_site_aniso_U_12
U1 0.00772(5) 0.00649(5) 0.00567(5) 0.00025(3) -0.00027(3) -0.00118(3)
O1 0.0137(6) 0.0135(7) 0.0121(6) 0.0004(5) 0.0019(5) 0.0022(5)
O2 0.0167(7) 0.0112(6) 0.0077(6) 0.0003(5) -0.0007(5) -0.0009(5)
O4 0.0193(7) 0.0139(7) 0.0117(6) 0.0055(5) -0.0051(5) -0.0074(5)
O3 0.0134(6) 0.0116(6) 0.0119(6) 0.0028(5) -0.0028(5) -0.0033(5)
C1 0.0114(8) 0.0076(8) 0.0093(8) -0.0012(6) 0.0006(6) -0.0025(6)
C2 0.0107(8) 0.0086(8) 0.0081(8) -0.0010(6) -0.0003(6) -0.0026(6)
C3 0.0124(8) 0.0093(8) 0.0152(9) 0.0042(7) -0.0015(7) -0.0004(6)
C4 0.0097(8) 0.0134(9) 0.0143(9) 0.0046(7) -0.0027(6) -0.0014(7)
C13 0.0143(8) 0.0108(8) 0.0101(8) -0.0006(7) -0.0003(6) -0.0003(7)
N3 0.0118(7) 0.0110(7) 0.0086(7) 0.0009(6) 0.0003(5) -0.0004(6)
N4 0.0119(7) 0.0099(7) 0.0080(7) 0.0008(6) -0.0001(5) -0.0005(6)
N2 0.0105(7) 0.0120(7) 0.0086(7) 0.0007(6) 0.0000(5) -0.0008(6)
C19 0.0144(9) 0.0130(9) 0.0115(8) 0.0011(7) 0.0007(7) 0.0013(7)
C8 0.0126(8) 0.0150(9) 0.0101(8) -0.0009(7) 0.0001(6) -0.0003(7)
C14 0.0169(9) 0.0116(9) 0.0143(9) -0.0018(7) -0.0006(7) 0.0020(7)
C15 0.0181(9) 0.0124(9) 0.0146(9) 0.0024(7) -0.0024(7) 0.0028(7)
C16 0.0175(9) 0.0136(9) 0.0116(8) 0.0016(7) -0.0020(7) 0.0015(7)
N5 0.0154(8) 0.0099(7) 0.0090(7) 0.0011(6) -0.0006(6) 0.0001(6)
C12 0.0107(8) 0.0091(8) 0.0093(8) 0.0018(6) -0.0001(6) -0.0010(6)
C11 0.0097(8) 0.0101(8) 0.0083(8) 0.0019(6) 0.0010(6) -0.0014(6)
C17 0.0088(8) 0.0099(8) 0.0084(8) 0.0005(6) 0.0007(6) -0.0012(6)
C18 0.0107(8) 0.0103(8) 0.0088(8) -0.0002(6) 0.0011(6) -0.0010(6)
N6 0.0167(8) 0.0112(7) 0.0103(7) -0.0006(6) -0.0004(6) 0.0010(6)
C22 0.0205(10) 0.0134(9) 0.0115(9) -0.0016(7) -0.0004(7) 0.0010(7)
C21 0.0182(9) 0.0112(9) 0.0168(9) -0.0020(7) 0.0028(7) 0.0009(7)
C20 0.0158(9) 0.0110(9) 0.0161(9) 0.0014(7) 0.0019(7) 0.0023(7)
C10 0.0088(8) 0.0124(8) 0.0088(8) 0.0007(6) 0.0005(6) -0.0024(6)
C9 0.0100(8) 0.0122(8) 0.0083(8) 0.0012(6) 0.0007(6) -0.0026(6)
N1 0.0131(7) 0.0140(8) 0.0121(8) 0.0029(6) -0.0020(6) -0.0011(6)
C5 0.0157(9) 0.0162(9) 0.0141(9) 0.0045(7) -0.0040(7) -0.0010(7)
C6 0.0178(9) 0.0211(10) 0.0089(8) 0.0025(7) -0.0014(7) -0.0052(8)
C7 0.0184(9) 0.0169(9) 0.0102(9) -0.0024(7) 0.0023(7) -0.0022(7)

loop_
_atom_type_symbol
_atom_type_description
_atom_type_scat_dispersion_real
_atom_type_scat_dispersion_imag
_atom_type_scat_source
C C 0.0033 0.0016 'International Tables Vol C Tables 4.2.6.8 and 6.1.1.4'
N N 0.0061 0.0033 'International Tables Vol C Tables 4.2.6.8 and 6.1.1.4'
O O 0.0106 0.0060 'International Tables Vol C Tables 4.2.6.8 and 6.1.1.4'
U U -9.6767 9.6646 'International Tables Vol C Tables 4.2.6.8 and 6.1.1.4'
H H 0.0000 0.0000 'International Tables Vol C Tables 4.2.6.8 and 6.1.1.4'

loop_
_geom_angle_atom_site_label_1
_geom_angle_atom_site_label_2
_geom_angle_atom_site_label_3
_geom_angle
_geom_angle_site_symmetry_1
_geom_angle_site_symmetry_3
O1 U1 O1 180.0 2_656 .
O1 U1 O2 83.85(6) 2_656 .
O1 U1 O2 96.15(6) . .
O1 U1 O2 96.15(6) 2_656 2_656
O1 U1 O2 83.84(6) . 2_656
O2 U1 O2 180.0 . 2_656
O1 U1 O4 83.56(6) 2_656 .
O1 U1 O4 96.43(6) . .
O2 U1 O4 113.28(5) . .
O2 U1 O4 66.72(5) 2_656 .
O1 U1 O4 96.44(6) 2_656 2_656
O1 U1 O4 83.57(6) . 2_656
O2 U1 O4 66.72(5) . 2_656
O2 U1 O4 113.28(5) 2_656 2_656
O4 U1 O4 180.0 . 2_656
O1 U1 O3 97.07(6) 2_656 .
O1 U1 O3 82.93(6) . .
O2 U1 O3 65.60(5) . .
O2 U1 O3 114.40(5) 2_656 .
O4 U1 O3 51.62(4) . .
O4 U1 O3 128.38(4) 2_656 .
O1 U1 O3 82.93(6) 2_656 2_656
O1 U1 O3 97.07(6) . 2_656
O2 U1 O3 114.40(5) . 2_656
O2 U1 O3 65.60(5) 2_656 2_656
O4 U1 O3 128.38(4) . 2_656
O4 U1 O3 51.62(4) 2_656 2_656
O3 U1 O3 180.0 . 2_656
O1 U1 C1 87.50(6) 2_656 .
O1 U1 C1 92.50(6) . .
O2 U1 C1 88.39(5) . .
O2 U1 C1 91.61(5) 2_656 .
O4 U1 C1 25.91(5) . .
O4 U1 C1 154.09(5) 2_656 .
O3 U1 C1 26.02(5) . .
O3 U1 C1 153.98(5) 2_656 .
O1 U1 C1 92.50(6) 2_656 2_656
O1 U1 C1 87.50(6) . 2_656
O2 U1 C1 91.61(5) . 2_656
O2 U1 C1 88.39(5) 2_656 2_656
O4 U1 C1 154.09(5) . 2_656
O4 U1 C1 25.91(5) 2_656 2_656
O3 U1 C1 153.98(5) . 2_656
O3 U1 C1 26.02(5) 2_656 2_656
C1 U1 C1 180.0 . 2_656
C1 O4 U1 94.47(11) . .
C1 O3 U1 92.18(11) . .
O4 C1 O3 120.30(17) . .
O4 C1 C2 119.55(16) . .
O3 C1 C2 120.09(17) . .
O4 C1 U1 59.62(10) . .
O3 C1 U1 61.80(10) . .
C2 C1 U1 166.70(13) . .
C4 C2 C3 120.30(17) . .
C4 C2 C1 120.26(17) . .
C3 C2 C1 119.42(17) . .
C4 C3 C2 119.65(17) 2_766 .
C4 C3 H3 120.2 2_766 .
C2 C3 H3 120.2 . .
C3 C4 C2 120.05(17) 2_766 .
C3 C4 H4 120.0 2_766 .
C2 C4 H4 120.0 . .
C12 C13 C14 118.80(18) . .
C12 C13 H13 120.6 . .
C14 C13 H13 120.6 . .
C11 N3 C10 114.31(16) . .
C17 N4 C11 114.50(16) . .
C17 N2 C10 114.83(16) . .
C20 C19 C18 118.59(18) . .
C20 C19 H19 120.7 . .
C18 C19 H19 120.7 . .
C9 C8 C7 118.57(18) . .
C9 C8 H8 120.7 . .
C7 C8 H8 120.7 . .
C15 C14 C13 118.74(18) . .
C15 C14 H14 120.6 . .
C13 C14 H14 120.6 . .
C14 C15 C16 118.48(18) . .
C14 C15 H15 120.8 . .
C16 C15 H15 120.8 . .
N5 C16 C15 123.38(18) . .
N5 C16 H16 118.3 . .
C15 C16 H16 118.3 . .
C16 N5 C12 117.79(17) . .
N5 C12 C13 122.80(17) . .
N5 C12 C11 115.74(16) . .
C13 C12 C11 121.43(17) . .
N4 C11 N3 125.67(17) . .
N4 C11 C12 116.14(16) . .
N3 C11 C12 118.17(16) . .
N4 C17 N2 125.59(17) . .
N4 C17 C18 117.09(16) . .
N2 C17 C18 117.30(16) . .
N6 C18 C19 123.13(17) . .
N6 C18 C17 116.43(16) . .
C19 C18 C17 120.44(17) . .
C22 N6 C18 117.60(17) . .
N6 C22 C21 123.30(19) . .
N6 C22 H22 118.3 . .
C21 C22 H22 118.3 . .
C20 C21 C22 118.71(18) . .
C20 C21 H21 120.6 . .
C22 C21 H21 120.6 . .
C21 C20 C19 118.65(18) . .
C21 C20 H20 120.7 . .
C19 C20 H20 120.7 . .
N2 C10 N3 125.07(17) . .
N2 C10 C9 117.73(17) . .
N3 C10 C9 117.15(16) . .
N1 C9 C8 123.68(17) . .
N1 C9 C10 116.28(17) . .
C8 C9 C10 120.01(17) . .
C5 N1 C9 116.46(17) . .
N1 C5 C6 124.01(19) . .
N1 C5 H5 118.0 . .
C6 C5 H5 118.0 . .
C7 C6 C5 118.54(18) . .
C7 C6 H6 120.7 . .
C5 C6 H6 120.7 . .
C6 C7 C8 118.72(19) . .
C6 C7 H7 120.6 . .
C8 C7 H7 120.6 . .

loop_
_geom_bond_atom_site_label_1
_geom_bond_atom_site_label_2
_geom_bond_distance
_geom_bond_site_symmetry_2
U1 O1 1.7717(14) 2_656
U1 O1 1.7717(14) .
U1 O2 2.4109(14) .
U1 O2 2.4109(14) 2_656
U1 O4 2.4957(14) .
U1 O4 2.4957(14) 2_656
U1 O3 2.5436(14) .
U1 O3 2.5436(14) 2_656
U1 C1 2.8841(18) .
U1 C1 2.8841(18) 2_656
O4 C1 1.264(2) .
O3 C1 1.266(2) .
C1 C2 1.498(3) .
C2 C4 1.393(3) .
C2 C3 1.394(3) .
C3 C4 1.392(3) 2_766
C3 H3 0.9500 .
C4 C3 1.392(3) 2_766
C4 H4 0.9500 .
C13 C12 1.390(3) .
C13 C14 1.392(3) .
C13 H13 0.9500 .
N3 C11 1.340(2) .
N3 C10 1.348(2) .
N4 C17 1.336(2) .
N4 C11 1.337(2) .
N2 C17 1.337(2) .
N2 C10 1.338(2) .
C19 C20 1.391(3) .
C19 C18 1.395(3) .
C19 H19 0.9500 .
C8 C9 1.389(3) .
C8 C7 1.391(3) .
C8 H8 0.9500 .
C14 C15 1.386(3) .
C14 H14 0.9500 .
C15 C16 1.394(3) .
C15 H15 0.9500 .
C16 N5 1.333(2) .
C16 H16 0.9500 .
N5 C12 1.346(2) .
C12 C11 1.487(3) .
C17 C18 1.493(3) .
C18 N6 1.347(2) .
N6 C22 1.334(3) .
C22 C21 1.396(3) .
C22 H22 0.9500 .
C21 C20 1.390(3) .
C21 H21 0.9500 .
C20 H20 0.9500 .
C10 C9 1.495(3) .
C9 N1 1.351(2) .
N1 C5 1.342(3) .
C5 C6 1.388(3) .
C5 H5 0.9500 .
C6 C7 1.388(3) .
C6 H6 0.9500 .
C7 H7 0.9500 .

loop_
_geom_torsion_atom_site_label_1
_geom_torsion_atom_site_label_2
_geom_torsion_atom_site_label_3
_geom_torsion_atom_site_label_4
_geom_torsion
_geom_torsion_site_symmetry_4
U1 O4 C1 O3 12.36(19) .
U1 O4 C1 C2 -164.67(14) .
U1 O3 C1 O4 -12.09(19) .
U1 O3 C1 C2 164.92(15) .
O4 C1 C2 C4 -156.51(19) .
O3 C1 C2 C4 26.5(3) .
U1 C1 C2 C4 120.9(5) .
O4 C1 C2 C3 24.9(3) .
O3 C1 C2 C3 -152.13(19) .
U1 C1 C2 C3 -57.7(6) .
C4 C2 C3 C4 -0.3(3) 2_766
C1 C2 C3 C4 178.33(18) 2_766
C3 C2 C4 C3 0.3(3) 2_766
C1 C2 C4 C3 -178.32(18) 2_766
C12 C13 C14 C15 0.4(3) .
C13 C14 C15 C16 -0.2(3) .
C14 C15 C16 N5 -0.2(3) .
C15 C16 N5 C12 0.5(3) .
C16 N5 C12 C13 -0.3(3) .
C16 N5 C12 C11 -178.47(17) .
C14 C13 C12 N5 -0.1(3) .
C14 C13 C12 C11 177.93(18) .
C17 N4 C11 N3 1.8(3) .
C17 N4 C11 C12 179.79(16) .
C10 N3 C11 N4 -1.0(3) .
C10 N3 C11 C12 -178.96(16) .
N5 C12 C11 N4 11.9(2) .
C13 C12 C11 N4 -166.29(18) .
N5 C12 C11 N3 -170.00(17) .
C13 C12 C11 N3 11.8(3) .
C11 N4 C17 N2 -1.1(3) .
C11 N4 C17 C18 -179.55(16) .
C10 N2 C17 N4 -0.3(3) .
C10 N2 C17 C18 178.14(16) .
C20 C19 C18 N6 0.9(3) .
C20 C19 C18 C17 -178.40(18) .
N4 C17 C18 N6 -4.5(3) .
N2 C17 C18 N6 176.96(17) .
N4 C17 C18 C19 174.83(17) .
N2 C17 C18 C19 -3.7(3) .
C19 C18 N6 C22 0.1(3) .
C17 C18 N6 C22 179.41(17) .
C18 N6 C22 C21 -0.8(3) .
N6 C22 C21 C20 0.4(3) .
C22 C21 C20 C19 0.6(3) .
C18 C19 C20 C21 -1.2(3) .
C17 N2 C10 N3 1.2(3) .
C17 N2 C10 C9 -176.27(16) .
C11 N3 C10 N2 -0.6(3) .
C11 N3 C10 C9 176.88(16) .
C7 C8 C9 N1 0.3(3) .
C7 C8 C9 C10 -177.89(18) .
N2 C10 C9 N1 -12.3(2) .
N3 C10 C9 N1 169.98(17) .
N2 C10 C9 C8 165.99(18) .
N3 C10 C9 C8 -11.7(3) .
C8 C9 N1 C5 0.9(3) .
C10 C9 N1 C5 179.20(17) .
C9 N1 C5 C6 -1.3(3) .
N1 C5 C6 C7 0.4(3) .
C5 C6 C7 C8 0.9(3) .
C9 C8 C7 C6 -1.2(3) .
